data_4067771
loop_
_publ_author_name
'Kawakami, Yoshiteru'
'Sakuma, Yoshinobu'
'Wakuda, Takashi'
'Nakai, Tatsuya'
'Shirasaka, Masayoshi'
'Kabe, Yoshio'

_publ_section_title
;
 Hydrogen-Bonding 3D Networks by Polyhedral Organosilanols: Selective
 Inclusion of Hydrocarbons in Open Frameworks
;
_journal_issue 15
_journal_name_full Organometallics
_journal_page_first 3281
_journal_paper_doi 10.1021/om901120m
_journal_volume 29
_journal_year 2010
_chemical_compound_source 'synthetical product'
_chemical_formula_moiety 'C112 H168 O20 Si16, C108 H108'
_chemical_formula_sum 'C220 H276 O20 Si16'
_chemical_formula_weight 3689.85
_chemical_name_common Octakis(4-diisopropylhydroxysilylstyryl)octasilsesquioxane
_chemical_name_systematic
;
 ?
;
_space_group_IT_number 12
_symmetry_cell_setting monoclinic
_symmetry_space_group_name_Hall '-C 2y'
_symmetry_space_group_name_H-M 'C 1 2/m 1'
_atom_sites_solution_hydrogens geom
_atom_sites_solution_primary direct
_atom_sites_solution_secondary difmap
_audit_creation_method SHELXL
_cell_angle_alpha 90.00
_cell_angle_beta 124.05(0)
_cell_angle_gamma 90.00
_cell_formula_units_Z 2
_cell_length_a 22.911(3)
_cell_length_b 30.535(3)
_cell_length_c 18.608(3)
_cell_measurement_reflns_used 18931
_cell_measurement_temperature 150(2)
_cell_measurement_theta_max 27.4835
_cell_measurement_theta_min 3.2080
_cell_volume 10786(2)
_computing_molecular_graphics 'Ortep-3 for Windows (Farrugia, 1997)'
_computing_publication_material 'WinGX publication routines (Farrugia, 1999)'
_computing_structure_refinement 'SHELXL-97 (Sheldrick, 1997)'
_computing_structure_solution 'SIR2004 (Giacovazzo et al, 2004)'
_diffrn_ambient_temperature 150(2)
_diffrn_measured_fraction_theta_full 0.988
_diffrn_measured_fraction_theta_max 0.988
_diffrn_radiation_monochromator graphite
_diffrn_radiation_source 'fine-focus sealed tube'
_diffrn_radiation_type MoK\a
_diffrn_radiation_wavelength 0.71073
_diffrn_reflns_av_R_equivalents 0.0000
_diffrn_reflns_av_sigmaI/netI 0.0331
_diffrn_reflns_limit_h_max 24
_diffrn_reflns_limit_h_min -29
_diffrn_reflns_limit_k_max 39
_diffrn_reflns_limit_k_min 0
_diffrn_reflns_limit_l_max 24
_diffrn_reflns_limit_l_min 0
_diffrn_reflns_number 12450
_diffrn_reflns_theta_full 27.48
_diffrn_reflns_theta_max 27.48
_diffrn_reflns_theta_min 3.21
_exptl_absorpt_coefficient_mu 0.154
_exptl_absorpt_correction_type none
_exptl_crystal_colour colourless
_exptl_crystal_density_diffrn 1.136
_exptl_crystal_density_method 'not measured'
_exptl_crystal_description prism
_exptl_crystal_F_000 3960
_exptl_crystal_size_max 0.6
_exptl_crystal_size_mid 0.5
_exptl_crystal_size_min 0.3
_refine_diff_density_max 0.851
_refine_diff_density_min -0.514
_refine_diff_density_rms 0.084
_refine_ls_extinction_method none
_refine_ls_goodness_of_fit_ref 1.206
_refine_ls_hydrogen_treatment mixed
_refine_ls_matrix_type full
_refine_ls_number_parameters 729
_refine_ls_number_reflns 12450
_refine_ls_number_restraints 92
_refine_ls_restrained_S_all 1.210
_refine_ls_R_factor_all 0.1020
_refine_ls_R_factor_gt 0.0937
_refine_ls_shift/su_max 0.018
_refine_ls_shift/su_mean 0.001
_refine_ls_structure_factor_coef Fsqd
_refine_ls_weighting_details 'calc w=1/[\s^2^(Fo^2^)+(0.1464P)^2^+11.8936P] where P=(Fo^2^+2Fc^2^)/3'
_refine_ls_weighting_scheme calc
_refine_ls_wR_factor_gt 0.2552
_refine_ls_wR_factor_ref 0.2628
_reflns_number_gt 11373
_reflns_number_total 12450
_reflns_threshold_expression >2sigma(I)
_cod_data_source_file om901120m_si_001.cif
_cod_data_source_block Si8O12(CH=CHC6H4Si(i-Pr)2OH)8_18C6H6
_cod_original_sg_symbol_H-M 'C 2/m'
_cod_database_code 4067771

loop_
_symmetry_equiv_pos_as_xyz
'x, y, z'
'-x, y, -z'
'x+1/2, y+1/2, z'
'-x+1/2, y+1/2, -z'
'-x, -y, -z'
'x, -y, z'
'-x+1/2, -y+1/2, -z'
'x+1/2, -y+1/2, z'

loop_
_atom_site_label
_atom_site_type_symbol
_atom_site_fract_x
_atom_site_fract_y
_atom_site_fract_z
_atom_site_U_iso_or_equiv
_atom_site_adp_type
_atom_site_occupancy
_atom_site_symmetry_multiplicity
_atom_site_calc_flag
_atom_site_refinement_flags
C1 C 0.53685(14) 0.08254(9) 0.22343(16) 0.0323(5) Uani 1 1 d .
C2 C 0.60001(15) 0.09419(9) 0.29065(17) 0.0328(5) Uani 1 1 d .
C3 C 0.61673(13) 0.11678(9) 0.36984(16) 0.0305(5) Uani 1 1 d .
C4 C 0.68525(14) 0.13102(9) 0.43056(17) 0.0343(6) Uani 1 1 d .
C5 C 0.70123(14) 0.15420(9) 0.50375(17) 0.0337(6) Uani 1 1 d .
C6 C 0.64992(13) 0.16445(8) 0.51924(15) 0.0292(5) Uani 1 1 d .
C7 C 0.58166(15) 0.14904(11) 0.45866(18) 0.0380(6) Uani 1 1 d .
C8 C 0.56570(15) 0.12580(10) 0.38618(18) 0.0379(6) Uani 1 1 d .
C9 C 0.7637(2) 0.25742(15) 0.7403(3) 0.0631(10) Uani 1 1 d .
C10 C 0.74296(15) 0.23505(10) 0.65513(19) 0.0385(6) Uani 1 1 d .
C11 C 0.7734(2) 0.23062(13) 0.4127(3) 0.0509(8) Uani 1 1 d .
C12 C 0.6232(2) 0.12614(14) 0.6735(3) 0.0542(8) Uani 1 1 d .
C13 C 0.68223(16) 0.15910(10) 0.70379(18) 0.0390(6) Uani 1 1 d .
C14 C 0.7528(2) 0.13577(15) 0.7430(3) 0.0585(9) Uani 1 1 d .
C15 C 0.69220(14) 0.08420(9) 0.09594(18) 0.0333(5) Uani 1 1 d .
C16 C 0.73099(15) 0.10060(10) 0.17509(18) 0.0377(6) Uani 1 1 d .
C17 C 0.79634(14) 0.12661(10) 0.21249(19) 0.0385(6) Uani 1 1 d .
C18 C 0.84017(17) 0.13298(13) 0.3018(2) 0.0508(8) Uani 1 1 d .
C19 C 0.90157(18) 0.15717(14) 0.3371(2) 0.0564(10) Uani 1 1 d .
C20 C 0.92207(15) 0.17588(11) 0.2868(2) 0.0451(7) Uani 1 1 d .
C21 C 0.87772(18) 0.16915(13) 0.1980(2) 0.0521(8) Uani 1 1 d .
C22 C 0.81579(18) 0.14531(12) 0.1612(2) 0.0503(8) Uani 1 1 d .
C23 C 0.9098(3) 0.1374(2) 0.5570(4) 0.0793(14) Uani 1 1 d .
C24 C 0.91650(18) 0.17073(14) 0.6211(3) 0.0607(10) Uani 1 1 d .
C25 C 0.9190(2) 0.14832(17) 0.6966(3) 0.0783(14) Uani 1 1 d .
H25A H 0.9231 0.1701 0.7364 0.118 Uiso 1 1 calc R
H25B H 0.9589 0.1290 0.7261 0.118 Uiso 1 1 calc R
H25C H 0.8766 0.1318 0.6745 0.118 Uiso 1 1 calc R
C26 C 0.5556(3) 0.2180(2) 0.7661(6) 0.0956(19) Uani 1 1 d .
C27 C 0.4997(2) 0.25200(14) 0.7422(3) 0.0659(11) Uani 1 1 d .
C28 C 0.9284(3) 0.26999(18) 0.7083(4) 0.0800(15) Uani 1 1 d .
C29 C 0.8626(7) 0.0000 0.3728(8) 0.144(5) Uani 1 2 d S
H29 H 0.8991 0.0000 0.3646 0.173 Uiso 1 2 calc SR
C30 C 0.7944(6) 0.0000 0.3039(6) 0.113(3) Uani 1 2 d S
H30 H 0.7845 0.0000 0.2481 0.135 Uiso 1 2 calc SR
C31 C 0.7399(5) 0.0000 0.3146(5) 0.094(2) Uani 1 2 d S
H31 H 0.6933 0.0000 0.2671 0.113 Uiso 1 2 calc SR
C32 C 0.7560(7) 0.0000 0.3945(8) 0.139(4) Uani 1 2 d S
H32 H 0.7193 0.0000 0.4024 0.167 Uiso 1 2 calc SR
C33 C 0.8229(7) 0.0000 0.4658(7) 0.191(8) Uani 1 2 d S
H33 H 0.8328 0.0000 0.5216 0.229 Uiso 1 2 calc SR
C34 C 0.8760(8) 0.0000 0.4508(9) 0.212(9) Uani 1 2 d S
H34 H 0.9227 0.0000 0.4981 0.254 Uiso 1 2 calc SR
C35 C 0.8265(14) 0.1795(10) 0.9724(9) 0.346(12) Uani 1 1 d DU
H35 H 0.8591 0.2011 0.9831 0.415 Uiso 1 1 calc R
C36 C 0.7617(16) 0.1928(8) 0.9464(10) 0.358(13) Uani 1 1 d DU
H36 H 0.7508 0.2224 0.9430 0.430 Uiso 1 1 calc R
C37 C 0.7106(12) 0.1599(11) 0.9243(8) 0.389(15) Uani 1 1 d DU
H37 H 0.6657 0.1673 0.9093 0.466 Uiso 1 1 calc R
C38 C 0.7295(13) 0.1154(9) 0.9258(9) 0.324(11) Uani 1 1 d DU
H38 H 0.6950 0.0939 0.9033 0.388 Uiso 1 1 calc R
C39 C 0.7998(16) 0.1037(10) 0.9607(15) 0.443(17) Uani 1 1 d DU
H39 H 0.8132 0.0744 0.9677 0.532 Uiso 1 1 calc R
C40 C 0.8490(13) 0.1368(12) 0.9846(12) 0.405(15) Uani 1 1 d DU
H40 H 0.8961 0.1303 1.0084 0.486 Uiso 1 1 calc R
C41 C 0.8739(3) 0.02255(19) 0.1745(4) 0.0933(16) Uani 1 1 d .
H41 H 0.8325 0.0376 0.1361 0.112 Uiso 1 1 calc R
C42 C 0.9341(3) 0.04522(19) 0.2304(5) 0.111(2) Uani 1 1 d .
H42 H 0.9340 0.0757 0.2293 0.133 Uiso 1 1 calc R
C43 C 0.9944(4) 0.0230(2) 0.2879(5) 0.126(3) Uani 1 1 d .
H43 H 1.0355 0.0383 0.3270 0.151 Uiso 1 1 calc R
C44 C 0.7109(10) 0.0210(5) 0.5588(12) 0.225(7) Uani 1 1 d .
H44 H 0.6707 0.0364 0.5178 0.270 Uiso 1 1 calc R
C45 C 0.7701(12) 0.0426(3) 0.6190(12) 0.181(7) Uani 1 1 d .
H45 H 0.7715 0.0728 0.6142 0.217 Uiso 1 1 calc R
C46 C 0.8276(10) 0.0220(5) 0.6863(11) 0.215(7) Uani 1 1 d .
H46 H 0.8655 0.0378 0.7307 0.258 Uiso 1 1 calc R
C47 C 0.9333(10) 0.3192(4) 0.9701(9) 0.228(8) Uani 1 1 d .
H47 H 0.8871 0.3141 0.9526 0.273 Uiso 1 1 calc R
C48 C 1.0157(9) 0.3246(4) 0.9442(9) 0.197(5) Uani 1 1 d .
H48 H 1.0271 0.3308 0.9046 0.237 Uiso 1 1 calc R
C49 C 0.9469(7) 0.3208(4) 0.9182(7) 0.183(5) Uani 1 1 d .
H49 H 0.9111 0.3196 0.8595 0.219 Uiso 1 1 calc R
C52 C 1.0352(12) 0.1828(6) 1.0784(11) 0.361(12) Uani 1 1 d DU
H50 H 1.0592 0.1980 1.1306 0.433 Uiso 1 1 calc R
C51 C 1.0351(12) 0.1379(6) 1.0800(10) 0.316(9) Uani 1 1 d DU
H51 H 1.0574 0.1226 1.1322 0.379 Uiso 1 1 calc R
C50 C 1.0000 0.1158(9) 1.0000 0.357(14) Uani 1 2 d SDU
H52 H 1.0000 0.0853 1.0000 0.428 Uiso 1 2 calc SR
C53 C 1.0000 0.2064(9) 1.0000 0.43(2) Uani 1 2 d SDU
H53 H 1.0000 0.2368 1.0000 0.517 Uiso 1 2 calc SR
C54 C 0.6563(16) 0.0000 0.7483(10) 0.188(10) Uani 1 2 d S
H54 H 0.6344 0.0000 0.6885 0.226 Uiso 1 2 calc SR
C55 C 0.6183(8) 0.0000 0.7850(10) 0.147(5) Uani 1 2 d S
H55 H 0.5694 0.0000 0.7482 0.177 Uiso 1 2 calc SR
C56 C 0.6467(9) 0.0000 0.8680(10) 0.169(6) Uani 1 2 d S
H56 H 0.6179 0.0000 0.8886 0.203 Uiso 1 2 calc SR
C57 C 0.7105(11) 0.0000 0.9193(15) 0.290(16) Uani 1 2 d S
H57 H 0.7305 0.0000 0.9788 0.348 Uiso 1 2 calc SR
C58 C 0.7541(15) 0.0000 0.887(4) 0.47(4) Uani 1 2 d S
H58 H 0.8029 0.0000 0.9247 0.563 Uiso 1 2 calc SR
C59 C 0.725(2) 0.0000 0.802(3) 0.30(2) Uani 1 2 d S
H59 H 0.7528 0.0000 0.7804 0.357 Uiso 1 2 calc SR
C60 C 0.9446(13) 0.0000 1.0108(19) 0.295(12) Uani 1 2 d SDU
H60 H 0.9077 0.0000 1.0182 0.355 Uiso 1 2 calc SR
C61 C 1.0122(15) 0.0000 1.0803(16) 0.303(12) Uani 1 2 d SDU
H61 H 1.0201 0.0000 1.1351 0.364 Uiso 1 2 calc SR
C62 C 1.0696(15) 0.0000 1.076(2) 0.343(14) Uani 1 2 d SDU
H62 H 1.1153 0.0000 1.1253 0.412 Uiso 1 2 calc SR
C63 C 0.5212(14) 0.0229(5) 0.4765(19) 0.293(13) Uani 1 1 d .
C64 C 0.5127(8) 0.0457(4) 0.4823(9) 0.093(5) Uani 0.50 1 d P
C65 C 0.5566(19) 0.0227(7) 0.453(3) 0.176(11) Uani 0.50 1 d P
O1 O 0.58576(9) 0.05877(6) 0.11868(11) 0.0314(4) Uani 1 1 d .
O2 O 0.44738(9) 0.06593(6) 0.04261(11) 0.0312(4) Uani 1 1 d .
O3 O 0.51632(14) 0.0000 0.14614(16) 0.0329(6) Uani 1 2 d S
O4 O 0.62934(13) 0.0000 0.05518(16) 0.0307(5) Uani 1 2 d S
O5 O 0.59385(10) 0.22523(7) 0.58078(13) 0.0372(4) Uani 1 1 d D
O6 O 0.48350(12) 0.26517(10) 0.57950(19) 0.063 Uani 1 1 d D
Si1 Si 0.52133(3) 0.05146(2) 0.13009(4) 0.02631(18) Uani 1 1 d .
Si2 Si 0.61298(3) 0.05151(2) 0.05590(4) 0.02602(18) Uani 1 1 d .
Si3 Si 0.66663(4) 0.19686(2) 0.61516(4) 0.02916(19) Uani 1 1 d .
Si4 Si 0.49422(4) 0.29218(3) 0.66315(7) 0.0516(3) Uani 1 1 d .
H1 H 0.495(2) 0.0904(12) 0.222(2) 0.050 Uiso 1 1 d .
H2 H 0.639(2) 0.0870(13) 0.293(2) 0.050 Uiso 1 1 d .
H3 H 0.721(2) 0.1240(12) 0.416(2) 0.050 Uiso 1 1 d .
H4 H 0.749(2) 0.1663(12) 0.542(2) 0.050 Uiso 1 1 d .
H5 H 0.5430(19) 0.1591(12) 0.461(2) 0.050 Uiso 1 1 d .
H6 H 0.518(2) 0.1109(12) 0.348(2) 0.050 Uiso 1 1 d .
H7 H 0.6867(19) 0.1767(12) 0.749(2) 0.050 Uiso 1 1 d .
H8 H 0.798(2) 0.1584(13) 0.778(2) 0.050 Uiso 1 1 d .
H9 H 0.754(2) 0.1229(13) 0.699(3) 0.050 Uiso 1 1 d .
H10 H 0.760(2) 0.1158(13) 0.782(3) 0.050 Uiso 1 1 d .
H11 H 0.621(2) 0.1048(13) 0.638(3) 0.050 Uiso 1 1 d .
H12 H 0.6297(19) 0.1081(13) 0.724(3) 0.050 Uiso 1 1 d .
H13 H 0.578(2) 0.1402(13) 0.644(3) 0.050 Uiso 1 1 d .
H14 H 0.784(2) 0.2144(12) 0.668(2) 0.050 Uiso 1 1 d .
H15 H 0.736(2) 0.2132(13) 0.394(2) 0.050 Uiso 1 1 d .
H16 H 0.812(2) 0.2131(13) 0.430(2) 0.050 Uiso 1 1 d .
H17 H 0.787(2) 0.2438(13) 0.462(3) 0.050 Uiso 1 1 d .
H18 H 0.812(2) 0.2769(13) 0.767(2) 0.050 Uiso 1 1 d .
H19 H 0.721(2) 0.2745(13) 0.731(2) 0.050 Uiso 1 1 d .
H20 H 0.783(2) 0.2348(13) 0.785(3) 0.050 Uiso 1 1 d .
H21 H 0.580(2) 0.2373(12) 0.5394(15) 0.050 Uiso 1 1 d D
H22 H 0.704(2) 0.0888(13) 0.060(3) 0.050 Uiso 1 1 d .
H23 H 0.7174(19) 0.0923(12) 0.213(2) 0.050 Uiso 1 1 d .
H24 H 0.8253(19) 0.1181(12) 0.338(2) 0.050 Uiso 1 1 d .
H25 H 0.924(2) 0.1602(13) 0.392(3) 0.050 Uiso 1 1 d .
H26 H 0.891(2) 0.1787(13) 0.164(2) 0.050 Uiso 1 1 d .
H27 H 0.783(2) 0.1458(12) 0.099(3) 0.050 Uiso 1 1 d .
H28 H 0.514(2) 0.2622(14) 0.788(3) 0.050 Uiso 1 1 d .
H63 H 0.608(2) 0.2281(12) 0.805(2) 0.050 Uiso 1 1 d .
H64 H 0.552(2) 0.1959(14) 0.801(3) 0.050 Uiso 1 1 d .
H65 H 0.545(2) 0.2037(14) 0.724(3) 0.050 Uiso 1 1 d .
H66 H 0.5160(16) 0.2529(14) 0.593(3) 0.073(13) Uiso 1 1 d D
H67 H 0.927(2) 0.2895(13) 0.750(3) 0.050 Uiso 1 1 d .
H68 H 0.893(2) 0.2472(13) 0.699(2) 0.050 Uiso 1 1 d .
H69 H 0.914(2) 0.2827(13) 0.651(3) 0.050 Uiso 1 1 d .
H70 H 0.872(2) 0.1904(13) 0.589(2) 0.050 Uiso 1 1 d .
H71 H 0.949(2) 0.1174(13) 0.580(3) 0.050 Uiso 1 1 d .
H72 H 0.905(2) 0.1532(13) 0.515(3) 0.050 Uiso 1 1 d .
H73 H 0.869(2) 0.1199(13) 0.537(2) 0.050 Uiso 1 1 d .

loop_
_atom_site_aniso_label
_atom_site_aniso_U_11
_atom_site_aniso_U_22
_atom_site_aniso_U_33
_atom_site_aniso_U_23
_atom_site_aniso_U_13
_atom_site_aniso_U_12
C1 0.0301(12) 0.0392(14) 0.0272(12) -0.0051(10) 0.0157(10) 0.0003(10)
C2 0.0336(13) 0.0365(13) 0.0305(13) -0.0074(10) 0.0192(11) -0.0005(10)
C3 0.0314(12) 0.0340(13) 0.0255(12) -0.0051(10) 0.0156(10) -0.0010(10)
C4 0.0279(12) 0.0425(14) 0.0307(13) -0.0068(11) 0.0153(11) 0.0021(10)
C5 0.0257(12) 0.0421(14) 0.0283(12) -0.0068(11) 0.0119(10) -0.0001(10)
C6 0.0304(12) 0.0327(12) 0.0226(11) -0.0041(9) 0.0137(10) -0.0011(10)
C7 0.0314(13) 0.0528(17) 0.0328(13) -0.0142(12) 0.0199(11) -0.0066(12)
C8 0.0300(13) 0.0520(17) 0.0324(13) -0.0145(12) 0.0179(11) -0.0090(12)
C9 0.068(2) 0.065(2) 0.0426(19) -0.0247(18) 0.0225(18) -0.022(2)
C10 0.0346(14) 0.0412(15) 0.0348(14) -0.0081(11) 0.0163(12) -0.0046(11)
C11 0.0479(19) 0.0517(19) 0.055(2) -0.0021(16) 0.0303(17) -0.0087(16)
C12 0.055(2) 0.056(2) 0.053(2) 0.0070(17) 0.0313(17) -0.0064(17)
C13 0.0404(15) 0.0467(16) 0.0288(13) 0.0005(12) 0.0188(12) 0.0044(12)
C14 0.056(2) 0.068(2) 0.052(2) 0.0185(19) 0.0299(18) 0.0197(18)
C15 0.0293(12) 0.0375(14) 0.0315(13) -0.0036(11) 0.0161(11) -0.0083(10)
C16 0.0330(13) 0.0445(15) 0.0327(13) -0.0067(11) 0.0166(11) -0.0110(11)
C17 0.0309(13) 0.0465(16) 0.0348(14) -0.0133(12) 0.0163(11) -0.0111(11)
C18 0.0422(16) 0.073(2) 0.0377(16) -0.0177(15) 0.0227(14) -0.0206(16)
C19 0.0400(16) 0.087(3) 0.0367(16) -0.0312(17) 0.0183(14) -0.0257(17)
C20 0.0331(14) 0.0549(18) 0.0496(17) -0.0266(14) 0.0245(13) -0.0158(13)
C21 0.0456(17) 0.066(2) 0.0450(17) -0.0151(16) 0.0255(15) -0.0263(16)
C22 0.0446(17) 0.065(2) 0.0337(15) -0.0135(14) 0.0171(13) -0.0263(15)
C23 0.050(2) 0.099(4) 0.077(3) 0.025(3) 0.028(2) -0.002(2)
C24 0.0390(17) 0.072(2) 0.070(2) 0.036(2) 0.0293(17) 0.0116(16)
C25 0.060(2) 0.087(3) 0.101(3) 0.046(3) 0.053(3) 0.008(2)
C26 0.070(3) 0.078(4) 0.150(6) -0.015(4) 0.068(4) -0.015(3)
C27 0.058(2) 0.065(2) 0.091(3) -0.032(2) 0.052(2) -0.0220(19)
C28 0.066(3) 0.074(3) 0.124(4) 0.032(3) 0.068(3) 0.028(2)
C29 0.122(9) 0.227(15) 0.096(7) 0.000 0.069(7) 0.000
C30 0.134(8) 0.105(7) 0.071(5) 0.000 0.040(6) 0.000
C31 0.106(6) 0.089(5) 0.065(4) 0.000 0.035(4) 0.000
C32 0.122(9) 0.173(12) 0.106(8) 0.000 0.054(7) 0.000
C33 0.111(9) 0.39(3) 0.058(5) 0.000 0.040(6) 0.000
C34 0.113(10) 0.41(3) 0.101(9) 0.000 0.050(8) 0.000
C35 0.39(2) 0.58(3) 0.091(8) 0.003(14) 0.151(12) 0.10(2)
C36 0.35(3) 0.58(3) 0.112(10) 0.116(14) 0.114(15) -0.03(2)
C37 0.38(2) 0.56(3) 0.090(9) 0.128(16) 0.052(12) 0.06(2)
C38 0.31(2) 0.60(3) 0.081(7) -0.028(13) 0.119(11) -0.10(2)
C39 0.39(3) 0.62(3) 0.180(17) -0.09(2) 0.077(19) 0.00(3)
C40 0.45(3) 0.64(4) 0.152(12) -0.106(18) 0.180(16) 0.03(3)
C41 0.076(3) 0.087(3) 0.102(4) 0.010(3) 0.040(3) 0.013(3)
C42 0.085(4) 0.064(3) 0.171(7) 0.009(4) 0.064(4) 0.002(3)
C43 0.092(4) 0.091(4) 0.138(6) -0.008(4) 0.030(4) -0.010(3)
C44 0.247(15) 0.194(17) 0.258(16) 0.025(11) 0.156(14) 0.046(11)
C45 0.33(2) 0.070(5) 0.248(16) -0.031(7) 0.226(17) -0.017(8)
C46 0.273(17) 0.187(15) 0.228(15) -0.011(10) 0.166(14) -0.033(11)
C47 0.36(2) 0.187(11) 0.115(8) 0.048(8) 0.124(12) 0.114(12)
C48 0.234(14) 0.183(11) 0.153(11) -0.020(8) 0.095(10) -0.081(10)
C49 0.177(10) 0.209(12) 0.092(6) -0.009(7) 0.033(6) -0.077(9)
C52 0.63(3) 0.173(14) 0.216(15) 0.003(13) 0.20(2) 0.006(19)
C51 0.58(3) 0.216(16) 0.216(15) -0.007(12) 0.265(19) 0.010(18)
C50 0.61(4) 0.20(2) 0.30(3) 0.000 0.28(3) 0.000
C53 0.67(4) 0.21(2) 0.18(2) 0.000 0.09(3) 0.000
C54 0.42(3) 0.063(5) 0.131(11) 0.000 0.186(18) 0.000
C55 0.160(12) 0.100(8) 0.131(11) 0.000 0.050(9) 0.000
C56 0.131(10) 0.29(2) 0.113(9) 0.000 0.086(9) 0.000
C57 0.114(13) 0.57(5) 0.182(18) 0.000 0.080(13) 0.000
C58 0.118(17) 0.78(11) 0.45(7) 0.000 0.13(3) 0.000
C59 0.40(5) 0.29(3) 0.46(6) 0.000 0.40(6) 0.000
C60 0.19(2) 0.49(3) 0.164(18) 0.000 0.079(16) 0.000
C61 0.22(2) 0.49(3) 0.184(18) 0.000 0.107(17) 0.000
C62 0.24(3) 0.57(4) 0.27(2) 0.000 0.18(2) 0.000
C63 0.39(4) 0.087(7) 0.48(4) -0.015(13) 0.29(3) -0.003(13)
C64 0.089(10) 0.060(5) 0.079(9) -0.012(5) 0.016(5) -0.006(5)
C65 0.23(3) 0.089(11) 0.29(3) 0.005(14) 0.19(3) 0.017(13)
O1 0.0291(9) 0.0383(10) 0.0244(8) -0.0049(7) 0.0135(7) -0.0038(7)
O2 0.0281(9) 0.0345(9) 0.0236(8) -0.0018(7) 0.0099(7) 0.0021(7)
O3 0.0356(13) 0.0328(13) 0.0258(12) 0.000 0.0144(11) 0.000
O4 0.0272(12) 0.0315(13) 0.0296(12) 0.000 0.0135(10) 0.000
O5 0.0340(10) 0.0458(11) 0.0330(10) -0.0022(8) 0.0195(9) 0.0059(8)
O6 0.030 0.083 0.075 -0.051 0.029 -0.018
Si1 0.0258(3) 0.0300(4) 0.0190(3) -0.0028(2) 0.0101(3) -0.0002(2)
Si2 0.0225(3) 0.0300(4) 0.0214(3) -0.0018(2) 0.0097(3) -0.0033(2)
Si3 0.0274(3) 0.0344(4) 0.0240(3) -0.0054(3) 0.0133(3) -0.0005(3)
Si4 0.0320(4) 0.0646(6) 0.0628(6) -0.0379(5) 0.0294(4) -0.0192(4)

loop_
_atom_type_symbol
_atom_type_description
_atom_type_scat_dispersion_real
_atom_type_scat_dispersion_imag
_atom_type_scat_source
C C 0.0033 0.0016 'International Tables Vol C Tables 4.2.6.8 and 6.1.1.4'
H H 0.0000 0.0000 'International Tables Vol C Tables 4.2.6.8 and 6.1.1.4'
O O 0.0106 0.0060 'International Tables Vol C Tables 4.2.6.8 and 6.1.1.4'
Si Si 0.0817 0.0704 'International Tables Vol C Tables 4.2.6.8 and 6.1.1.4'

loop_
_geom_angle_atom_site_label_1
_geom_angle_atom_site_label_2
_geom_angle_atom_site_label_3
_geom_angle
_geom_angle_site_symmetry_1
_geom_angle_site_symmetry_3
C2 C1 Si1 124.3(2) . .
C1 C2 C3 127.3(3) . .
C8 C3 C4 117.7(2) . .
C8 C3 C2 122.2(2) . .
C4 C3 C2 120.1(2) . .
C5 C4 C3 120.8(2) . .
C4 C5 C6 121.8(2) . .
C5 C6 C7 116.7(2) . .
C5 C6 Si3 124.52(19) . .
C7 C6 Si3 118.81(19) . .
C8 C7 C6 121.6(3) . .
C7 C8 C3 121.4(3) . .
C11 C10 C9 109.9(3) 7_656 .
C11 C10 Si3 111.0(2) 7_656 .
C9 C10 Si3 111.5(2) . .
C12 C13 C14 110.7(3) . .
C12 C13 Si3 112.9(2) . .
C14 C13 Si3 109.6(2) . .
C16 C15 Si2 123.9(2) . .
C15 C16 C17 126.9(3) . .
C22 C17 C18 118.1(3) . .
C22 C17 C16 122.0(3) . .
C18 C17 C16 120.0(3) . .
C19 C18 C17 120.1(3) . .
C20 C19 C18 122.6(3) . .
C19 C20 C21 116.4(3) . .
C19 C20 Si4 121.4(2) . 7_656
C21 C20 Si4 122.2(3) . 7_656
C22 C21 C20 122.0(3) . .
C17 C22 C21 120.8(3) . .
C23 C24 C25 110.9(4) . .
C23 C24 Si4 113.1(3) . 8
C25 C24 Si4 110.3(3) . 8
C26 C27 C28 110.6(4) . 8_455
C26 C27 Si4 110.8(4) . .
C28 C27 Si4 112.2(4) 8_455 .
C34 C29 C30 118.6(12) . .
C29 C30 C31 121.6(10) . .
C32 C31 C30 117.5(10) . .
C31 C32 C33 123.6(13) . .
C32 C33 C34 116.1(11) . .
C29 C34 C33 122.5(13) . .
C36 C35 C40 126(2) . .
C35 C36 C37 117(2) . .
C36 C37 C38 119(2) . .
C39 C38 C37 120.8(19) . .
C40 C39 C38 118(2) . .
C35 C40 C39 119(2) . .
C42 C41 C41 120.6(3) . 6
C41 C42 C43 119.6(6) . .
C42 C43 C43 119.8(4) . 6
C44 C44 C45 119.2(10) 6 .
C44 C45 C46 122.9(13) . .
C46 C46 C45 117.5(9) 6 .
C49 C47 C48 120.7(19) . 2_757
C47 C48 C49 117.8(14) 2_757 .
C47 C49 C48 119.9(13) . .
C51 C52 C53 121.9(19) . .
C52 C51 C50 117.6(17) . .
C51 C50 C51 123(2) . 2_757
C52 C53 C52 118(2) 2_757 .
C59 C54 C55 116.3(17) . .
C56 C55 C54 123.8(16) . .
C57 C56 C55 121.0(17) . .
C56 C57 C58 119(3) . .
C59 C58 C57 120(3) . .
C54 C59 C58 120(2) . .
C61 C60 C62 119(3) . 5_757
C60 C61 C62 125(3) . .
C61 C62 C60 116(3) . 5_757
C64 C63 C65 112(3) . .
C64 C63 C63 159(2) . 6
C65 C63 C63 89.7(17) . 6
C64 C63 C64 42(2) . 2_656
C65 C63 C64 152(2) . 2_656
C63 C63 C64 117.0(7) 6 2_656
C64 C63 C63 69(2) . 2_656
C65 C63 C63 172(5) . 2_656
C63 C63 C63 90.000(8) 6 2_656
C64 C63 C63 27.1(7) 2_656 2_656
C64 C63 C65 163(3) . 6
C65 C63 C65 51.2(19) . 6
C63 C63 C65 38.6(7) 6 6
C64 C63 C65 154.7(14) 2_656 6
C63 C63 C65 128.2(9) 2_656 6
C63 C64 C64 111(2) . 2_656
C63 C64 C63 84(3) . 2_656
C64 C64 C63 27.1(7) 2_656 2_656
C63 C64 C65 42(2) . .
C64 C64 C65 151.1(14) 2_656 .
C63 C64 C65 125.4(12) 2_656 .
C63 C65 C65 90.3(17) . 6
C63 C65 C64 26.6(12) . .
C65 C65 C64 116.9(10) 6 .
C63 C65 C63 51.7(19) . 6
C65 C65 C63 38.6(7) 6 6
C64 C65 C63 78.3(12) . 6
Si2 O1 Si1 145.42(12) . .
Si1 O2 Si2 144.28(13) . 2_655
Si1 O3 Si1 153.15(19) 6 .
Si2 O4 Si2 152.66(18) 6 .
O3 Si1 O1 108.81(12) . .
O3 Si1 O2 107.95(12) . .
O1 Si1 O2 110.35(10) . .
O3 Si1 C1 108.96(13) . .
O1 Si1 C1 110.22(11) . .
O2 Si1 C1 110.49(11) . .
O1 Si2 O4 108.88(12) . .
O1 Si2 O2 110.47(10) . 2_655
O4 Si2 O2 108.02(12) . 2_655
O1 Si2 C15 109.11(12) . .
O4 Si2 C15 110.65(13) . .
O2 Si2 C15 109.69(11) 2_655 .
O5 Si3 C10 109.96(13) . .
O5 Si3 C13 108.43(12) . .
C10 Si3 C13 110.94(13) . .
O5 Si3 C6 106.39(11) . .
C10 Si3 C6 110.63(12) . .
C13 Si3 C6 110.37(13) . .
O6 Si4 C27 108.85(19) . .
O6 Si4 C20 107.42(13) . 7_656
C27 Si4 C20 110.68(18) . 7_656
O6 Si4 C24 107.62(16) . 8_455
C27 Si4 C24 110.9(2) . 8_455
C20 Si4 C24 111.28(17) 7_656 8_455

loop_
_geom_bond_atom_site_label_1
_geom_bond_atom_site_label_2
_geom_bond_distance
_geom_bond_site_symmetry_2
C1 C2 1.326(4) .
C1 Si1 1.831(3) .
C2 C3 1.470(3) .
C3 C8 1.390(4) .
C3 C4 1.394(4) .
C4 C5 1.390(4) .
C5 C6 1.394(4) .
C6 C7 1.401(4) .
C6 Si3 1.883(2) .
C7 C8 1.380(4) .
C9 C10 1.536(4) .
C10 C11 1.517(5) 7_656
C10 Si3 1.875(3) .
C11 C10 1.517(5) 7_656
C12 C13 1.518(5) .
C13 C14 1.528(5) .
C13 Si3 1.875(3) .
C15 C16 1.321(4) .
C15 Si2 1.825(3) .
C16 C17 1.480(4) .
C17 C22 1.383(5) .
C17 C18 1.393(4) .
C18 C19 1.386(4) .
C19 C20 1.384(5) .
C20 C21 1.388(5) .
C20 Si4 1.870(3) 7_656
C21 C22 1.387(4) .
C23 C24 1.508(8) .
C24 C25 1.535(5) .
C24 Si4 1.872(4) 8
C26 C27 1.510(7) .
C27 C28 1.537(5) 8_455
C27 Si4 1.865(5) .
C28 C27 1.537(5) 8
C29 C34 1.304(16) .
C29 C30 1.358(15) .
C30 C31 1.369(14) .
C31 C32 1.318(14) .
C32 C33 1.354(15) .
C33 C34 1.393(18) .
C35 C36 1.342(16) .
C35 C40 1.372(17) .
C36 C37 1.418(17) .
C37 C38 1.421(17) .
C38 C39 1.405(17) .
C39 C40 1.390(18) .
C41 C42 1.362(8) .
C41 C41 1.377(11) 6
C42 C43 1.363(9) .
C43 C43 1.407(13) 6
C44 C44 1.28(3) 6
C44 C45 1.352(18) .
C45 C46 1.361(18) .
C46 C46 1.35(3) 6
C47 C49 1.170(17) .
C47 C48 1.359(16) 2_757
C48 C47 1.359(16) 2_757
C48 C49 1.370(17) .
C52 C51 1.371(15) .
C52 C53 1.408(15) .
C51 C50 1.407(14) .
C50 C51 1.407(14) 2_757
C53 C52 1.408(15) 2_757
C54 C59 1.30(4) .
C54 C55 1.37(2) .
C55 C56 1.297(18) .
C56 C57 1.22(2) .
C57 C58 1.43(5) .
C58 C59 1.32(5) .
C60 C61 1.353(17) .
C60 C62 1.45(3) 5_757
C61 C62 1.364(17) .
C62 C60 1.45(3) 5_757
C63 C64 0.746(16) .
C63 C65 1.11(3) .
C63 C63 1.40(3) 6
C63 C64 1.53(2) 2_656
C63 C63 1.63(5) 2_656
C63 C65 1.78(2) 6
C64 C64 1.10(3) 2_656
C64 C63 1.53(2) 2_656
C64 C65 1.55(3) .
C65 C65 1.39(5) 6
C65 C63 1.78(2) 6
O1 Si2 1.6181(19) .
O1 Si1 1.6202(19) .
O2 Si1 1.6209(18) .
O2 Si2 1.6210(18) 2_655
O3 Si1 1.6156(9) 6
O3 Si1 1.6156(9) .
O4 Si2 1.6188(9) 6
O4 Si2 1.6188(9) .
O5 Si3 1.657(2) .
O6 Si4 1.654(2) .
Si2 O2 1.6210(18) 2_655
Si4 C20 1.870(3) 7_656
Si4 C24 1.872(4) 8_455

loop_
_geom_torsion_atom_site_label_1
_geom_torsion_atom_site_label_2
_geom_torsion_atom_site_label_3
_geom_torsion_atom_site_label_4
_geom_torsion
_geom_torsion_site_symmetry_1
_geom_torsion_site_symmetry_4
Si1 C1 C2 C3 -176.1(2) . .
C1 C2 C3 C8 5.3(5) . .
C1 C2 C3 C4 -173.0(3) . .
C8 C3 C4 C5 -1.3(4) . .
C2 C3 C4 C5 177.0(3) . .
C3 C4 C5 C6 -0.5(5) . .
C4 C5 C6 C7 1.9(4) . .
C4 C5 C6 Si3 -178.4(2) . .
C5 C6 C7 C8 -1.5(5) . .
Si3 C6 C7 C8 178.8(2) . .
C6 C7 C8 C3 -0.3(5) . .
C4 C3 C8 C7 1.7(5) . .
C2 C3 C8 C7 -176.6(3) . .
Si2 C15 C16 C17 178.8(2) . .
C15 C16 C17 C22 15.2(5) . .
C15 C16 C17 C18 -165.0(3) . .
C22 C17 C18 C19 -0.5(6) . .
C16 C17 C18 C19 179.7(3) . .
C17 C18 C19 C20 0.1(6) . .
C18 C19 C20 C21 -0.1(6) . .
C18 C19 C20 Si4 -179.4(3) . 7_656
C19 C20 C21 C22 0.6(6) . .
Si4 C20 C21 C22 179.8(3) 7_656 .
C18 C17 C22 C21 0.9(6) . .
C16 C17 C22 C21 -179.3(3) . .
C20 C21 C22 C17 -1.0(6) . .
C34 C29 C30 C31 0.000(2) . .
C29 C30 C31 C32 0.000(3) . .
C30 C31 C32 C33 0.000(2) . .
C31 C32 C33 C34 0.000(3) . .
C30 C29 C34 C33 0.000(3) . .
C32 C33 C34 C29 0.000(4) . .
C40 C35 C36 C37 -4.3(12) . .
C35 C36 C37 C38 -3.9(10) . .
C36 C37 C38 C39 9.6(19) . .
C37 C38 C39 C40 -7(3) . .
C36 C35 C40 C39 7(2) . .
C38 C39 C40 C35 -1(3) . .
C41 C41 C42 C43 -1.3(10) 6 .
C41 C42 C43 C43 1.3(10) . 6
C44 C44 C45 C46 -7.8(18) 6 .
C44 C45 C46 C46 7.6(18) . 6
C48 C47 C49 C48 5(2) 2_757 .
C47 C48 C49 C47 11(2) 2_757 .
C53 C52 C51 C50 2(2) . .
C52 C51 C50 C51 -0.9(12) . 2_757
C51 C52 C53 C52 -1.0(12) . 2_757
C59 C54 C55 C56 0.000(11) . .
C54 C55 C56 C57 0.000(8) . .
C55 C56 C57 C58 0.000(17) . .
C56 C57 C58 C59 0.00(2) . .
C55 C54 C59 C58 0.000(18) . .
C57 C58 C59 C54 0.000(14) . .
C62 C60 C61 C62 0.000(17) 5_757 .
C60 C61 C62 C60 0.00(2) . 5_757
C65 C63 C64 C64 -168(3) . 2_656
C63 C63 C64 C64 12(9) 6 2_656
C63 C63 C64 C64 4(3) 2_656 2_656
C65 C63 C64 C64 -168(12) 6 2_656
C65 C63 C64 C63 -172(5) . 2_656
C63 C63 C64 C63 8(6) 6 2_656
C64 C63 C64 C63 -4(3) 2_656 2_656
C65 C63 C64 C63 -172(14) 6 2_656
C63 C63 C64 C65 180(100) 6 .
C64 C63 C64 C65 168(3) 2_656 .
C63 C63 C64 C65 172(5) 2_656 .
C65 C63 C64 C65 0(10) 6 .
C64 C63 C65 C65 180(4) . 6
C63 C63 C65 C65 0.000(4) 6 6
C64 C63 C65 C65 163(7) 2_656 6
C63 C63 C65 C65 88(13) 2_656 6
C63 C63 C65 C64 -180(4) 6 .
C64 C63 C65 C64 -17(5) 2_656 .
C63 C63 C65 C64 -92(14) 2_656 .
C65 C63 C65 C64 -180(4) 6 .
C64 C63 C65 C63 180(4) . 6
C64 C63 C65 C63 163(7) 2_656 6
C63 C63 C65 C63 88(13) 2_656 6
C65 C63 C65 C63 0.000(14) 6 6
C64 C64 C65 C63 23(7) 2_656 .
C63 C64 C65 C63 10(6) 2_656 .
C63 C64 C65 C65 0(4) . 6
C64 C64 C65 C65 23(5) 2_656 6
C63 C64 C65 C65 10(3) 2_656 6
C63 C64 C65 C63 0(3) . 6
C64 C64 C65 C63 23(5) 2_656 6
C63 C64 C65 C63 10(4) 2_656 6
Si1 O3 Si1 O1 -36.9(4) 6 .
Si1 O3 Si1 O2 82.9(4) 6 .
Si1 O3 Si1 C1 -157.1(4) 6 .
Si2 O1 Si1 O3 71.6(3) . .
Si2 O1 Si1 O2 -46.6(3) . .
Si2 O1 Si1 C1 -168.9(2) . .
Si2 O2 Si1 O3 -42.5(3) 2_655 .
Si2 O2 Si1 O1 76.2(2) 2_655 .
Si2 O2 Si1 C1 -161.6(2) 2_655 .
C2 C1 Si1 O3 94.1(3) . .
C2 C1 Si1 O1 -25.2(3) . .
C2 C1 Si1 O2 -147.4(2) . .
Si1 O1 Si2 O4 -71.9(3) . .
Si1 O1 Si2 O2 46.6(3) . 2_655
Si1 O1 Si2 C15 167.3(2) . .
Si2 O4 Si2 O1 37.4(4) 6 .
Si2 O4 Si2 O2 -82.6(4) 6 2_655
Si2 O4 Si2 C15 157.4(4) 6 .
C16 C15 Si2 O1 17.4(3) . .
C16 C15 Si2 O4 -102.4(3) . .
C16 C15 Si2 O2 138.5(3) . 2_655
C11 C10 Si3 O5 -52.7(3) 7_656 .
C9 C10 Si3 O5 70.2(3) . .
C11 C10 Si3 C13 -172.7(2) 7_656 .
C9 C10 Si3 C13 -49.7(3) . .
C11 C10 Si3 C6 64.5(3) 7_656 .
C9 C10 Si3 C6 -172.6(3) . .
C12 C13 Si3 O5 61.7(3) . .
C14 C13 Si3 O5 -174.4(2) . .
C12 C13 Si3 C10 -177.4(2) . .
C14 C13 Si3 C10 -53.6(3) . .
C12 C13 Si3 C6 -54.5(3) . .
C14 C13 Si3 C6 69.4(3) . .
C5 C6 Si3 O5 146.7(2) . .
C7 C6 Si3 O5 -33.7(3) . .
C5 C6 Si3 C10 27.3(3) . .
C7 C6 Si3 C10 -153.1(2) . .
C5 C6 Si3 C13 -95.9(3) . .
C7 C6 Si3 C13 83.8(3) . .
C26 C27 Si4 O6 53.5(4) . .
C28 C27 Si4 O6 -70.7(3) 8_455 .
C26 C27 Si4 C20 -64.4(4) . 7_656
C28 C27 Si4 C20 171.5(3) 8_455 7_656
C26 C27 Si4 C24 171.7(3) . 8_455
C28 C27 Si4 C24 47.5(3) 8_455 8_455
